data_7223390
loop_
_publ_author_name
'Vrdoljak, Visnja'
'Pavlovi\'c, Gordana'
'Hrenar, Tomica'
'Rub\<ci\'c, Mirta'
'Siega, Patrizia'
'Dreos, Renata'
'Cindric, Marina'

_publ_section_title
;
 Cobalt(III) complexes with tridentate hydrazone ligands: protonation
 state and hydrogen bonds competition
;
_journal_name_full 'RSC Adv.'
_journal_paper_doi 10.1039/C5RA22068H
_journal_year 2015
_chemical_formula_moiety 'C28 H21 Co N4 O6'
_chemical_formula_sum 'C28 H21 Co N4 O6'
_chemical_formula_weight 568.42
_chemical_name_systematic
;
(2-oxybenzaldehyde 4-hydroxybenzoylhydrazonato-O,N,O)
(2-oxybenzaldehyde 4-hydroxybenzoylhydrazidato-O,N,O)cobalt(III)
;
_space_group_crystal_system orthorhombic
_space_group_IT_number 73
_space_group_name_Hall '-I 2b 2c'
_space_group_name_H-M_alt 'I b c a'
_symmetry_space_group_name_Hall '-I 2b 2c'
_symmetry_space_group_name_H-M 'I b c a'
_atom_sites_solution_hydrogens mixed
_audit_creation_method SHELXL-2014
_audit_update_record
;
2015-10-21 deposited with the CCDC.
2015-11-30 downloaded from the CCDC.
;
_cell_angle_alpha 90
_cell_angle_beta 90
_cell_angle_gamma 90
_cell_formula_units_Z 8
_cell_length_a 11.5874(6)
_cell_length_b 18.9530(9)
_cell_length_c 23.1420(14)
_cell_measurement_reflns_used 1621
_cell_measurement_temperature 296(2)
_cell_measurement_theta_max 72.9
_cell_measurement_theta_min 4.6
_cell_volume 5082.4(5)
_computing_cell_refinement 'CrysAlisPro, Agilent  Technologies, Version 1.171.36.28'
_computing_data_collection 'CrysAlisPro, Agilent  Technologies, Version 1.171.36.28'
_computing_data_reduction 'CrysAlisPro, Agilent  Technologies, Version 1.171.36.28'
_computing_molecular_graphics 'MERCURY 3.3. (CCDC, 2013)'
_computing_publication_material 'SHELXL-2014 (Sheldrick, 2014)'
_computing_structure_refinement 'SHELXL-2014 (Sheldrick, 2014)'
_computing_structure_solution 'SHELXS-2014 (Sheldrick, 2014)'
_diffrn_ambient_temperature 296(2)
_diffrn_measured_fraction_theta_full 1.000
_diffrn_measured_fraction_theta_max 0.999
_diffrn_measurement_device_type 'Xcalibur, Sapphire3, Gemini'
_diffrn_measurement_method '\w scan'
_diffrn_radiation_type CuK\a
_diffrn_radiation_wavelength 1.54184
_diffrn_reflns_av_R_equivalents 0.0785
_diffrn_reflns_av_unetI/netI 0.0766
_diffrn_reflns_laue_measured_fraction_full 1.000
_diffrn_reflns_laue_measured_fraction_max 0.999
_diffrn_reflns_limit_h_max 14
_diffrn_reflns_limit_h_min -7
_diffrn_reflns_limit_k_max 23
_diffrn_reflns_limit_k_min -20
_diffrn_reflns_limit_l_max 28
_diffrn_reflns_limit_l_min -27
_diffrn_reflns_number 8906
_diffrn_reflns_point_group_measured_fraction_full 1.000
_diffrn_reflns_point_group_measured_fraction_max 0.999
_diffrn_reflns_theta_full 67.684
_diffrn_reflns_theta_max 69.978
_diffrn_reflns_theta_min 3.820
_diffrn_source 'Enhance (Cu) X-ray Source'
_exptl_absorpt_coefficient_mu 5.737
_exptl_absorpt_correction_T_max 1.00000
_exptl_absorpt_correction_T_min 0.37036
_exptl_absorpt_correction_type multi-scan
_exptl_absorpt_process_details
;
CrysAlisPro, Agilent Technologies,
Version 1.171.37.35.
Empirical absorption correction using spherical 
harmonics,implemented in SCALE3 ABSPACK 
scaling algorithm.
;
_exptl_crystal_colour 'dark red'
_exptl_crystal_density_diffrn 1.486
_exptl_crystal_description plate
_exptl_crystal_F_000 2336
_exptl_crystal_size_max 0.22
_exptl_crystal_size_mid 0.19
_exptl_crystal_size_min 0.07
_refine_diff_density_max 0.519
_refine_diff_density_min -0.356
_refine_diff_density_rms 0.066
_refine_ls_extinction_method none
_refine_ls_goodness_of_fit_ref 1.019
_refine_ls_hydrogen_treatment mixed
_refine_ls_matrix_type full
_refine_ls_number_parameters 183
_refine_ls_number_reflns 2410
_refine_ls_number_restraints 2
_refine_ls_restrained_S_all 1.019
_refine_ls_R_factor_all 0.0736
_refine_ls_R_factor_gt 0.0512
_refine_ls_shift/su_max 0.000
_refine_ls_shift/su_mean 0.000
_refine_ls_structure_factor_coef Fsqd
_refine_ls_weighting_details 'w=1/[\s^2^(Fo^2^)+(0.0373P)^2^] where P=(Fo^2^+2Fc^2^)/3'
_refine_ls_weighting_scheme calc
_refine_ls_wR_factor_gt 0.1151
_refine_ls_wR_factor_ref 0.1305
_reflns_Friedel_coverage 0.000
_reflns_number_gt 1742
_reflns_number_total 2410
_reflns_threshold_expression 'I > 2\s(I)'
_cod_data_source_file c5ra22068h2.cif
_cod_data_source_block 1
_cod_database_code 7223390
_shelx_space_group_comment
;
The symmetry employed for this shelxl refinement is uniquely defined
by the following loop, which should always be used as a source of
symmetry information in preference to the above space-group names.
They are only intended as comments.
;
_shelxl_version_number 2014-3

loop_
_space_group_symop_operation_xyz
'x, y, z'
'-x+1/2, -y, z+1/2'
'-x, y+1/2, -z+1/2'
'x+1/2, -y+1/2, -z'
'x+1/2, y+1/2, z+1/2'
'-x+1, -y+1/2, z+1'
'-x+1/2, y+1, -z+1'
'x+1, -y+1, -z+1/2'
'-x, -y, -z'
'x-1/2, y, -z-1/2'
'x, -y-1/2, z-1/2'
'-x-1/2, y-1/2, z'
'-x+1/2, -y+1/2, -z+1/2'
'x, y+1/2, -z'
'x+1/2, -y, z'
'-x, y, z+1/2'

loop_
_atom_site_label
_atom_site_type_symbol
_atom_site_fract_x
_atom_site_fract_y
_atom_site_fract_z
_atom_site_U_iso_or_equiv
_atom_site_adp_type
_atom_site_occupancy
_atom_site_site_symmetry_order
_atom_site_calc_flag
_atom_site_refinement_flags_posn
_atom_site_refinement_flags_adp
_atom_site_refinement_flags_occupancy
Co1 Co 0.0000 0.2500 0.07696(3) 0.0295(2) Uani 1 2 d S T P
O1 O 0.0462(2) 0.18602(12) 0.01863(11) 0.0359(6) Uani 1 1 d . . .
O2 O -0.0494(2) 0.31375(12) 0.13430(11) 0.0362(6) Uani 1 1 d . . .
O3 O 0.0780(3) -0.06971(14) -0.15129(13) 0.0503(7) Uani 1 1 d D . .
H13O H 0.037(3) -0.1051(16) -0.148(2) 0.060 Uiso 1 1 d D U .
N1 N -0.1414(2) 0.20251(14) 0.07134(12) 0.0305(6) Uani 1 1 d . . .
N2 N -0.1417(2) 0.15161(16) 0.02730(14) 0.0369(7) Uani 1 1 d D . .
H12N H -0.209(3) 0.142(3) 0.014(3) 0.044 Uiso 0.5 1 d D U P
C1 C -0.0387(3) 0.14653(17) 0.00280(15) 0.0341(7) Uani 1 1 d . . .
C2 C -0.0174(3) 0.09253(18) -0.04187(16) 0.0355(8) Uani 1 1 d . . .
C3 C -0.0920(3) 0.03630(19) -0.05070(17) 0.0420(9) Uani 1 1 d . . .
H3 H -0.1624 0.0351 -0.0315 0.050 Uiso 1 1 calc R U .
C4 C -0.0629(3) -0.01784(19) -0.08763(16) 0.0415(9) Uani 1 1 d . . .
H4 H -0.1137 -0.0552 -0.0932 0.050 Uiso 1 1 calc R U .
C5 C 0.0423(3) -0.01680(19) -0.11660(16) 0.0389(8) Uani 1 1 d . . .
C6 C 0.1153(4) 0.0404(2) -0.10915(19) 0.0495(10) Uani 1 1 d . . .
H6 H 0.1844 0.0425 -0.1296 0.059 Uiso 1 1 calc R U .
C7 C 0.0866(4) 0.0942(2) -0.07177(18) 0.0480(10) Uani 1 1 d . . .
H7 H 0.1370 0.1318 -0.0665 0.058 Uiso 1 1 calc R U .
C8 C -0.2315(3) 0.21157(19) 0.10260(16) 0.0384(8) Uani 1 1 d . . .
H8 H -0.2950 0.1827 0.0959 0.046 Uiso 1 1 calc R U .
C9 C -0.2403(3) 0.26323(19) 0.14699(16) 0.0374(8) Uani 1 1 d . . .
C10 C -0.1509(3) 0.31175(18) 0.16047(15) 0.0364(8) Uani 1 1 d . . .
C11 C -0.1724(3) 0.3612(2) 0.20488(17) 0.0455(9) Uani 1 1 d . . .
H11 H -0.1158 0.3940 0.2142 0.055 Uiso 1 1 calc R U .
C12 C -0.2751(4) 0.3618(2) 0.23464(19) 0.0538(11) Uani 1 1 d . . .
H12 H -0.2868 0.3950 0.2637 0.065 Uiso 1 1 calc R U .
C13 C -0.3618(4) 0.3133(2) 0.22187(19) 0.0566(11) Uani 1 1 d . . .
H13 H -0.4308 0.3135 0.2424 0.068 Uiso 1 1 calc R U .
C14 C -0.3440(4) 0.2653(2) 0.17866(18) 0.0502(10) Uani 1 1 d . . .
H14 H -0.4020 0.2332 0.1699 0.060 Uiso 1 1 calc R U .

loop_
_atom_site_aniso_label
_atom_site_aniso_U_11
_atom_site_aniso_U_22
_atom_site_aniso_U_33
_atom_site_aniso_U_23
_atom_site_aniso_U_13
_atom_site_aniso_U_12
Co1 0.0244(4) 0.0293(4) 0.0349(4) 0.000 0.000 -0.0013(3)
O1 0.0285(13) 0.0368(12) 0.0425(13) -0.0075(11) 0.0038(11) -0.0015(10)
O2 0.0315(13) 0.0356(12) 0.0415(13) -0.0034(11) 0.0048(11) -0.0014(10)
O3 0.0566(18) 0.0402(14) 0.0542(16) -0.0120(14) 0.0140(15) -0.0058(13)
N1 0.0239(14) 0.0298(13) 0.0377(15) 0.0002(12) -0.0015(12) -0.0013(11)
N2 0.0311(16) 0.0388(15) 0.0409(16) -0.0067(14) -0.0005(13) -0.0013(13)
C1 0.0347(19) 0.0331(17) 0.0347(17) 0.0000(15) -0.0058(15) 0.0029(15)
C2 0.038(2) 0.0313(16) 0.0372(18) -0.0004(15) 0.0006(15) 0.0013(14)
C3 0.034(2) 0.0421(19) 0.050(2) -0.0024(18) 0.0037(17) -0.0018(16)
C4 0.038(2) 0.0377(19) 0.049(2) -0.0080(17) -0.0006(18) -0.0066(16)
C5 0.042(2) 0.0352(18) 0.0391(19) -0.0023(16) 0.0043(17) 0.0027(16)
C6 0.046(2) 0.045(2) 0.058(2) -0.009(2) 0.017(2) -0.0097(19)
C7 0.049(2) 0.039(2) 0.056(2) -0.0023(19) 0.011(2) -0.0110(18)
C8 0.0264(18) 0.0405(19) 0.048(2) 0.0002(17) 0.0020(16) -0.0052(15)
C9 0.0303(18) 0.0432(19) 0.0386(19) 0.0037(16) 0.0047(15) 0.0027(15)
C10 0.038(2) 0.0352(17) 0.0365(18) 0.0058(15) 0.0021(16) 0.0049(15)
C11 0.045(2) 0.045(2) 0.046(2) -0.0022(18) 0.0033(19) 0.0027(17)
C12 0.056(3) 0.056(2) 0.049(2) -0.010(2) 0.012(2) 0.011(2)
C13 0.045(2) 0.068(3) 0.056(3) 0.000(2) 0.017(2) 0.006(2)
C14 0.035(2) 0.059(2) 0.056(3) -0.001(2) 0.0112(19) -0.0010(19)

loop_
_atom_type_symbol
_atom_type_description
_atom_type_scat_dispersion_real
_atom_type_scat_dispersion_imag
_atom_type_scat_source
C C 0.0181 0.0091 'International Tables Vol C Tables 4.2.6.8 and 6.1.1.4'
H H 0.0000 0.0000 'International Tables Vol C Tables 4.2.6.8 and 6.1.1.4'
Co Co -2.3653 3.6143 'International Tables Vol C Tables 4.2.6.8 and 6.1.1.4'
N N 0.0311 0.0180 'International Tables Vol C Tables 4.2.6.8 and 6.1.1.4'
O O 0.0492 0.0322 'International Tables Vol C Tables 4.2.6.8 and 6.1.1.4'

loop_
_geom_angle_atom_site_label_1
_geom_angle_atom_site_label_2
_geom_angle_atom_site_label_3
_geom_angle
_geom_angle_site_symmetry_1
_geom_angle_site_symmetry_3
N1 Co1 N1 172.05(18) . 6_454
N1 Co1 O2 95.24(11) . .
N1 Co1 O2 90.36(11) 6_454 .
N1 Co1 O2 90.36(11) . 6_454
N1 Co1 O2 95.24(11) 6_454 6_454
O2 Co1 O2 90.41(15) . 6_454
N1 Co1 O1 83.68(11) . .
N1 Co1 O1 90.64(11) 6_454 .
O2 Co1 O1 178.70(10) . .
O2 Co1 O1 90.33(10) 6_454 .
N1 Co1 O1 90.64(11) . 6_454
N1 Co1 O1 83.68(11) 6_454 6_454
O2 Co1 O1 90.33(10) . 6_454
O2 Co1 O1 178.70(10) 6_454 6_454
O1 Co1 O1 88.95(15) . 6_454
C1 O1 Co1 111.1(2) . .
C10 O2 Co1 125.0(2) . .
C5 O3 H13O 112(3) . .
C8 N1 N2 120.0(3) . .
C8 N1 Co1 127.5(3) . .
N2 N1 Co1 112.5(2) . .
C1 N2 N1 111.0(3) . .
C1 N2 H12N 130(6) . .
N1 N2 H12N 114(5) . .
O1 C1 N2 121.6(3) . .
O1 C1 C2 118.3(3) . .
N2 C1 C2 120.1(3) . .
C3 C2 C7 119.0(3) . .
C3 C2 C1 122.1(3) . .
C7 C2 C1 118.6(3) . .
C4 C3 C2 120.7(4) . .
C4 C3 H3 119.6 . .
C2 C3 H3 119.6 . .
C3 C4 C5 120.2(4) . .
C3 C4 H4 119.9 . .
C5 C4 H4 119.9 . .
O3 C5 C6 117.9(4) . .
O3 C5 C4 123.0(3) . .
C6 C5 C4 119.1(4) . .
C7 C6 C5 120.6(4) . .
C7 C6 H6 119.7 . .
C5 C6 H6 119.7 . .
C6 C7 C2 120.4(4) . .
C6 C7 H7 119.8 . .
C2 C7 H7 119.8 . .
N1 C8 C9 123.9(3) . .
N1 C8 H8 118.1 . .
C9 C8 H8 118.1 . .
C14 C9 C10 119.3(4) . .
C14 C9 C8 117.1(4) . .
C10 C9 C8 123.5(3) . .
O2 C10 C11 118.1(3) . .
O2 C10 C9 124.5(3) . .
C11 C10 C9 117.4(3) . .
C12 C11 C10 121.5(4) . .
C12 C11 H11 119.2 . .
C10 C11 H11 119.2 . .
C11 C12 C13 120.8(4) . .
C11 C12 H12 119.6 . .
C13 C12 H12 119.6 . .
C14 C13 C12 119.0(4) . .
C14 C13 H13 120.5 . .
C12 C13 H13 120.5 . .
C13 C14 C9 121.9(4) . .
C13 C14 H14 119.0 . .
C9 C14 H14 119.0 . .

loop_
_geom_bond_atom_site_label_1
_geom_bond_atom_site_label_2
_geom_bond_distance
_geom_bond_site_symmetry_2
Co1 N1 1.874(3) .
Co1 N1 1.874(3) 6_454
Co1 O2 1.884(2) .
Co1 O2 1.884(2) 6_454
Co1 O1 1.892(2) .
Co1 O1 1.892(2) 6_454
O1 C1 1.289(4) .
O2 C10 1.324(4) .
O3 C5 1.350(4) .
O3 H13O 0.825(19) .
N1 C8 1.282(4) .
N1 N2 1.403(4) .
N2 C1 1.325(4) .
N2 H12N 0.86(2) .
C1 C2 1.476(5) .
C2 C3 1.387(5) .
C2 C7 1.390(5) .
C3 C4 1.377(5) .
C3 H3 0.9300 .
C4 C5 1.391(5) .
C4 H4 0.9300 .
C5 C6 1.386(5) .
C6 C7 1.378(5) .
C6 H6 0.9300 .
C7 H7 0.9300 .
C8 C9 1.423(5) .
C8 H8 0.9300 .
C9 C14 1.408(5) .
C9 C10 1.420(5) .
C10 C11 1.412(5) .
C11 C12 1.375(5) .
C11 H11 0.9300 .
C12 C13 1.394(6) .
C12 H12 0.9300 .
C13 C14 1.367(6) .
C13 H13 0.9300 .
C14 H14 0.9300 .

loop_
_geom_torsion_atom_site_label_1
_geom_torsion_atom_site_label_2
_geom_torsion_atom_site_label_3
_geom_torsion_atom_site_label_4
_geom_torsion
_geom_torsion_site_symmetry_1
N1 Co1 O1 C1 3.2(2) .
N1 Co1 O1 C1 -171.2(2) 6_454
O2 Co1 O1 C1 93.5(2) 6_454
O1 Co1 O1 C1 -87.6(2) 6_454
N1 Co1 O2 C10 5.6(3) .
N1 Co1 O2 C10 180.0(3) 6_454
O2 Co1 O2 C10 -84.8(3) 6_454
O1 Co1 O2 C10 96.3(3) 6_454
O2 Co1 N1 C8 -5.4(3) .
O2 Co1 N1 C8 85.1(3) 6_454
O1 Co1 N1 C8 175.4(3) .
O1 Co1 N1 C8 -95.8(3) 6_454
O2 Co1 N1 N2 175.3(2) .
O2 Co1 N1 N2 -94.3(2) 6_454
O1 Co1 N1 N2 -4.0(2) .
O1 Co1 N1 N2 84.9(2) 6_454
C8 N1 N2 C1 -175.4(3) .
Co1 N1 N2 C1 4.0(3) .
Co1 O1 C1 N2 -1.8(4) .
Co1 O1 C1 C2 -179.0(2) .
N1 N2 C1 O1 -1.5(5) .
N1 N2 C1 C2 175.7(3) .
O1 C1 C2 C3 162.5(3) .
N2 C1 C2 C3 -14.8(5) .
O1 C1 C2 C7 -10.7(5) .
N2 C1 C2 C7 172.1(3) .
C7 C2 C3 C4 1.2(6) .
C1 C2 C3 C4 -171.9(3) .
C2 C3 C4 C5 0.1(6) .
C3 C4 C5 O3 177.0(4) .
C3 C4 C5 C6 -2.0(6) .
O3 C5 C6 C7 -176.4(4) .
C4 C5 C6 C7 2.7(7) .
C5 C6 C7 C2 -1.4(7) .
C3 C2 C7 C6 -0.6(6) .
C1 C2 C7 C6 172.8(4) .
N2 N1 C8 C9 -178.1(3) .
Co1 N1 C8 C9 2.6(5) .
N1 C8 C9 C14 -178.3(4) .
N1 C8 C9 C10 1.8(6) .
Co1 O2 C10 C11 176.6(2) .
Co1 O2 C10 C9 -3.4(5) .
C14 C9 C10 O2 178.7(3) .
C8 C9 C10 O2 -1.3(6) .
C14 C9 C10 C11 -1.3(5) .
C8 C9 C10 C11 178.7(3) .
O2 C10 C11 C12 -179.0(4) .
C9 C10 C11 C12 0.9(6) .
C10 C11 C12 C13 0.1(7) .
C11 C12 C13 C14 -0.8(7) .
C12 C13 C14 C9 0.5(7) .
C10 C9 C14 C13 0.6(6) .
C8 C9 C14 C13 -179.4(4) .
